data_2008561
loop_
_publ_author_name
'Jian Fangfang'
'Zhu Dunru'
'Fun Hoong-Kun'
'Kandasamy Chinnakali'
'Ibrahim Abdul Razak'
'You Xiaozeng'

_publ_section_title
;
 Ethylene bis(dimethyldithiocarbamate) and butane-1,4-diyl
 bis(dimethyldithiocarbamate)
;
_journal_issue 6
_journal_name_full 'Acta Crystallographica Section C'
_journal_page_first 940
_journal_page_last 942
_journal_paper_doi 10.1107/S0108270198016370
_journal_volume 55
_journal_year 1999
_chemical_formula_sum 'C10 H20 N2 S4'
_chemical_formula_weight 296.52
_chemical_name_systematic
;
Butylene bis(dimethyldithiocarbamate)
;
_space_group_IT_number 14
_symmetry_cell_setting monoclinic
_symmetry_space_group_name_Hall '-P 2yn'
_symmetry_space_group_name_H-M 'P 1 21/n 1'
_audit_creation_method SHELXL-97
_cell_angle_alpha 90.00
_cell_angle_beta 97.5360(10)
_cell_angle_gamma 90.00
_cell_formula_units_Z 2
_cell_length_a 7.48750(10)
_cell_length_b 7.4424(2)
_cell_length_c 13.7568(3)
_cell_measurement_reflns_used 3850
_cell_measurement_temperature 293(2)
_cell_measurement_theta_max 33.19
_cell_measurement_theta_min 2.95
_cell_volume 759.98(3)
_computing_cell_refinement 'SAINT (Siemens, 1996)'
_computing_data_collection 'SMART (Siemens, 1996)'
_computing_data_reduction SAINT
_computing_molecular_graphics SHELXTL
_computing_publication_material ' SHELXTL and PLATON (Spek, 1990)'
_computing_structure_refinement SHELXTL
_computing_structure_solution 'SHELXTL (Sheldrick, 1997)'
_diffrn_ambient_temperature 293(2)
_diffrn_detector_area_resol_mean 8.33
_diffrn_measurement_device
;
Siemens SMART CCD area detector diffractometer
;
_diffrn_measurement_method '\w scans'
_diffrn_radiation_monochromator graphite
_diffrn_radiation_source 'fine-focus sealed tube'
_diffrn_radiation_type 'Mo K\a'
_diffrn_radiation_wavelength 0.71073
_diffrn_reflns_av_R_equivalents 0.0158
_diffrn_reflns_av_sigmaI/netI 0.0197
_diffrn_reflns_limit_h_max 8
_diffrn_reflns_limit_h_min -8
_diffrn_reflns_limit_k_max 8
_diffrn_reflns_limit_k_min 0
_diffrn_reflns_limit_l_max 16
_diffrn_reflns_limit_l_min 0
_diffrn_reflns_number 3823
_diffrn_reflns_theta_max 25.00
_diffrn_reflns_theta_min 2.95
_exptl_absorpt_coefficient_mu 0.604
_exptl_absorpt_correction_T_max 0.920
_exptl_absorpt_correction_T_min 0.713
_exptl_absorpt_correction_type empirical
_exptl_absorpt_process_details '(SADABS; Sheldrick, 1996)'
_exptl_crystal_colour yellow
_exptl_crystal_density_diffrn 1.296
_exptl_crystal_density_method 'not measured'
_exptl_crystal_description needle
_exptl_crystal_F_000 316
_exptl_crystal_size_max 0.60
_exptl_crystal_size_mid 0.16
_exptl_crystal_size_min 0.14
_refine_diff_density_max 0.218
_refine_diff_density_min -0.146
_refine_ls_extinction_method none
_refine_ls_goodness_of_fit_ref 1.103
_refine_ls_hydrogen_treatment constr
_refine_ls_matrix_type full
_refine_ls_number_parameters 75
_refine_ls_number_reflns 1329
_refine_ls_number_restraints 0
_refine_ls_restrained_S_all 1.103
_refine_ls_R_factor_all 0.0309
_refine_ls_R_factor_gt 0.0268
_refine_ls_shift/su_max 0.000
_refine_ls_shift/su_mean 0.000
_refine_ls_structure_factor_coef Fsqd
_refine_ls_weighting_details 'calc w = 1/[\s^2^(Fo^2^)+(0.0421P)^2^+0.1038P] where P=(Fo^2^+2Fc^2^)/3'
_refine_ls_weighting_scheme calc
_refine_ls_wR_factor_ref 0.0754
_reflns_number_gt 1179
_reflns_number_total 1329
_reflns_threshold_expression I>2\s(I)
_cod_data_source_file fg1520.cif
_cod_data_source_block II
_cod_original_sg_symbol_H-M 'P 21/n'
_cod_database_code 2008561

loop_
_symmetry_equiv_pos_as_xyz
'x, y, z'
'-x+1/2, y+1/2, -z+1/2'
'-x, -y, -z'
'x-1/2, -y-1/2, z-1/2'

loop_
_atom_site_label
_atom_site_fract_x
_atom_site_fract_y
_atom_site_fract_z
_atom_site_U_iso_or_equiv
_atom_site_adp_type
_atom_site_calc_flag
_atom_site_refinement_flags
_atom_site_occupancy
_atom_site_disorder_assembly
_atom_site_disorder_group
_atom_site_type_symbol
S1 .71341(6) .36232(5) .41993(4) .05212(17) Uani d . 1 . . S
S2 1.02722(6) .18790(7) .33841(4) .05993(18) Uani d . 1 . . S
N1 .96496(19) .5391(2) .34654(10) .0503(4) Uani d . 1 . . N
C1 1.1308(3) .5720(3) .30258(16) .0717(6) Uani d . 1 . . C
H1A 1.1301 .4994 .2448 .108 Uiso calc R 1 . . H
H1B 1.2335 .5415 .3490 .108 Uiso calc R 1 . . H
H1C 1.1369 .6966 .2853 .108 Uiso calc R 1 . . H
C2 .8657(3) .6980(2) .37231(14) .0623(5) Uani d . 1 . . C
H2A .7427 .6897 .3424 .094 Uiso calc R 1 . . H
H2B .9197 .8040 .3491 .094 Uiso calc R 1 . . H
H2C .8695 .7044 .4422 .094 Uiso calc R 1 . . H
C3 .9150(2) .3726(2) .36473(11) .0420(4) Uani d . 1 . . C
C4 .6849(2) .1241(2) .44011(14) .0509(4) Uani d . 1 . . C
H4A .6690 .0608 .3779 .061 Uiso calc R 1 . . H
H4B .7906 .0760 .4800 .061 Uiso calc R 1 . . H
C5 .5187(2) .0990(2) .49248(14) .0512(4) Uani d . 1 . . C
H5A .5376 .1590 .5556 .061 Uiso calc R 1 . . H
H5B .4151 .1536 .4539 .061 Uiso calc R 1 . . H

loop_
_atom_site_aniso_label
_atom_site_aniso_U_11
_atom_site_aniso_U_22
_atom_site_aniso_U_33
_atom_site_aniso_U_12
_atom_site_aniso_U_13
_atom_site_aniso_U_23
S1 .0458(3) .0431(3) .0736(3) -.00007(17) .0308(2) .00631(19)
S2 .0501(3) .0531(3) .0824(3) .00358(18) .0303(2) -.0042(2)
N1 .0501(8) .0479(8) .0564(8) -.0121(6) .0203(6) .0013(6)
C1 .0650(12) .0804(14) .0753(13) -.0287(11) .0305(10) .0070(11)
C2 .0744(13) .0408(9) .0737(12) -.0057(9) .0168(10) .0032(9)
C3 .0380(8) .0461(9) .0440(8) -.0054(7) .0133(6) .0000(6)
C4 .0419(9) .0462(9) .0676(11) -.0044(7) .0187(8) .0091(8)
C5 .0419(9) .0507(10) .0641(10) -.0059(7) .0189(7) .0081(8)

loop_
_atom_type_symbol
_atom_type_description
_atom_type_scat_dispersion_real
_atom_type_scat_dispersion_imag
_atom_type_scat_source
C C 0.0033 0.0016 'International Tables Vol C Tables 4.2.6.8 and 6.1.1.4'
H H 0.0000 0.0000 'International Tables Vol C Tables 4.2.6.8 and 6.1.1.4'
N N 0.0061 0.0033 'International Tables Vol C Tables 4.2.6.8 and 6.1.1.4'
S S 0.1246 0.1234 'International Tables Vol C Tables 4.2.6.8 and 6.1.1.4'

loop_
_geom_angle_atom_site_label_1
_geom_angle_atom_site_label_2
_geom_angle_atom_site_label_3
_geom_angle_site_symmetry_1
_geom_angle
C3 S1 C4 . 103.36(8)
C3 N1 C2 . 122.91(14)
C3 N1 C1 . 120.46(16)
C2 N1 C1 . 116.58(15)
N1 C3 S2 . 124.27(13)
N1 C3 S1 . 113.36(12)
S2 C3 S1 . 122.37(9)
C5 C4 S1 . 108.13(12)
C5 C5 C4 3_656 111.00(18)

loop_
_geom_bond_atom_site_label_1
_geom_bond_atom_site_label_2
_geom_bond_site_symmetry_2
_geom_bond_distance
_geom_bond_publ_flag
S1 C3 . 1.778(2) yes
S1 C4 . 1.812(2) yes
S2 C3 . 1.675(2) yes
N1 C3 . 1.328(2) yes
N1 C2 . 1.465(2) yes
N1 C1 . 1.471(2) yes
C4 C5 . 1.529(2) yes
C5 C5 3_656 1.519(3) yes

loop_
_geom_torsion_atom_site_label_1
_geom_torsion_atom_site_label_2
_geom_torsion_atom_site_label_3
_geom_torsion_atom_site_label_4
_geom_torsion_site_symmetry_4
_geom_torsion
C2 N1 C3 S2 . -178.72(13)
C1 N1 C3 S2 . -1.5(2)
C2 N1 C3 S1 . 1.7(2)
C1 N1 C3 S1 . 178.89(14)
C4 S1 C3 N1 . -177.79(12)
C4 S1 C3 S2 . 2.59(13)
C3 S1 C4 C5 . 177.27(12)
S1 C4 C5 C5 3_656 177.31(17)
